data_7100804
loop_
_publ_author_name
'M. Nissinen'
'A. Ahman'

_publ_section_title
;
Pyrogallarenes as alkali metal receptors:
The role of cation-pi interactions for complexation
;
_journal_name_full 'Chemical Communications'
_journal_paper_doi 10.1039/b515143k
_journal_year 2006
_chemical_formula_moiety '(C32 H32 O12),Br, K, 5(C H4 O)'
_chemical_formula_sum 'C37 H52 Br K O17'
_chemical_formula_weight 887.80
_space_group_IT_number 14
_symmetry_cell_setting monoclinic
_symmetry_space_group_name_Hall '-P 2yn'
_symmetry_space_group_name_H-M 'P 1 21/n 1'
_cell_angle_alpha 90.00
_cell_angle_beta 93.276(3)
_cell_angle_gamma 90.00
_cell_formula_units_Z 4
_cell_length_a 13.1714(6)
_cell_length_b 16.3264(8)
_cell_length_c 18.3847(8)
_cell_measurement_temperature 173.0(1)
_cell_volume 3947.0(3)
_diffrn_ambient_temperature 173.0(1)
_exptl_crystal_density_diffrn 1.494
_cod_original_sg_symbol_H-M 'P 21/n'
_cod_database_code 7100804

loop_
_symmetry_equiv_pos_as_xyz
'x, y, z'
'-x+1/2, y+1/2, -z+1/2'
'-x, -y, -z'
'x-1/2, -y-1/2, z-1/2'

loop_
_atom_site_label
_atom_site_type_symbol
_atom_site_fract_x
_atom_site_fract_y
_atom_site_fract_z
_atom_site_U_iso_or_equiv
_atom_site_adp_type
_atom_site_occupancy
_atom_site_symmetry_multiplicity
_atom_site_calc_flag
_atom_site_refinement_flags
_atom_site_disorder_assembly
_atom_site_disorder_group
C1 C 0.0000(5) 0.0033(4) 0.2705(4) 0.0190(16) Uani 1 1 d . . .
C2 C -0.0459(5) 0.0778(4) 0.2481(3) 0.0178(14) Uani 1 1 d . . .
H2 H -0.1074 0.0763 0.2185 0.021 Uiso 1 1 calc R . .
C3 C -0.0048(5) 0.1525(4) 0.2676(4) 0.0179(16) Uani 1 1 d . . .
C4 C 0.0841(5) 0.1546(4) 0.3114(4) 0.0184(16) Uani 1 1 d . . .
C5 C 0.1321(5) 0.0825(5) 0.3351(3) 0.0221(15) Uani 1 1 d . . .
C6 C 0.0906(5) 0.0076(4) 0.3136(4) 0.0191(16) Uani 1 1 d . . .
C7 C -0.0514(5) 0.2351(4) 0.2429(4) 0.0223(16) Uani 1 1 d . . .
H7 H -0.0555 0.2697 0.2875 0.027 Uiso 1 1 calc R . .
C8 C 0.0171(5) 0.2797(4) 0.1923(4) 0.0217(17) Uani 1 1 d . . .
C9 C 0.0753(5) 0.2401(4) 0.1424(4) 0.0177(15) Uani 1 1 d . . .
H9 H 0.0722 0.1820 0.1401 0.021 Uiso 1 1 calc R . .
C10 C 0.1375(5) 0.2803(4) 0.0960(4) 0.0189(16) Uani 1 1 d . . .
C11 C 0.1426(5) 0.3659(4) 0.1005(4) 0.0172(15) Uani 1 1 d . . .
C12 C 0.0878(5) 0.4069(4) 0.1510(4) 0.0183(16) Uani 1 1 d . . .
C13 C 0.0238(5) 0.3663(4) 0.1964(4) 0.0187(16) Uani 1 1 d . . .
C14 C 0.1998(5) 0.2352(4) 0.0416(4) 0.0200(16) Uani 1 1 d . . .
H14 H 0.2620 0.2686 0.0343 0.024 Uiso 1 1 calc R . .
C15 C 0.2351(5) 0.1515(4) 0.0710(4) 0.0188(16) Uani 1 1 d . . .
C16 C 0.1977(5) 0.0777(4) 0.0452(3) 0.0182(14) Uani 1 1 d . . .
H16 H 0.1453 0.0785 0.0074 0.022 Uiso 1 1 calc R . .
C17 C 0.2322(5) 0.0019(4) 0.0712(4) 0.0180(16) Uani 1 1 d . . .
C18 C 0.3081(5) 0.0030(4) 0.1281(4) 0.0202(16) Uani 1 1 d . . .
C19 C 0.3465(5) 0.0749(4) 0.1555(3) 0.0184(11) Uani 1 1 d . . .
C20 C 0.3117(5) 0.1493(4) 0.1265(4) 0.0189(16) Uani 1 1 d . . .
C21 C 0.1934(5) -0.0796(5) 0.0418(3) 0.0194(15) Uani 1 1 d . . .
H21 H 0.2545 -0.1136 0.0327 0.023 Uiso 1 1 calc R . .
C22 C 0.1325(5) -0.1267(4) 0.0968(4) 0.0174(16) Uani 1 1 d . . .
C23 C 0.0760(5) -0.0867(4) 0.1474(3) 0.0187(15) Uani 1 1 d . . .
H23 H 0.0765 -0.0285 0.1476 0.022 Uiso 1 1 calc R . .
C24 C 0.0188(5) -0.1264(4) 0.1976(4) 0.0141(15) Uani 1 1 d . . .
C25 C 0.0178(5) -0.2122(4) 0.1956(4) 0.0179(16) Uani 1 1 d . . .
C26 C 0.0712(5) -0.2544(4) 0.1451(4) 0.0184(11) Uani 1 1 d . . .
C27 C 0.1301(5) -0.2131(4) 0.0957(4) 0.0207(16) Uani 1 1 d . . .
C28 C -0.0438(5) -0.0812(4) 0.2512(3) 0.0182(14) Uani 1 1 d . . .
H28 H -0.0404 -0.1141 0.2972 0.022 Uiso 1 1 calc R . .
C29 C -0.1583(5) 0.2312(5) 0.2064(4) 0.0274(18) Uani 1 1 d . . .
H29A H -0.1832 0.2868 0.1964 0.041 Uiso 1 1 calc R . .
H29B H -0.2038 0.2033 0.2387 0.041 Uiso 1 1 calc R . .
H29C H -0.1565 0.2008 0.1605 0.041 Uiso 1 1 calc R . .
C30 C 0.1384(6) 0.2301(5) -0.0326(4) 0.0257(17) Uani 1 1 d . . .
H30A H 0.1792 0.2023 -0.0681 0.039 Uiso 1 1 calc R . .
H30B H 0.1216 0.2855 -0.0499 0.039 Uiso 1 1 calc R . .
H30C H 0.0755 0.1993 -0.0268 0.039 Uiso 1 1 calc R . .
C31 C 0.1291(5) -0.0750(5) -0.0308(3) 0.0269(16) Uani 1 1 d . . .
H31A H 0.0662 -0.0448 -0.0236 0.040 Uiso 1 1 calc R . .
H31B H 0.1125 -0.1306 -0.0479 0.040 Uiso 1 1 calc R . .
H31C H 0.1678 -0.0467 -0.0673 0.040 Uiso 1 1 calc R . .
C32 C -0.1555(5) -0.0798(5) 0.2232(4) 0.0294(17) Uani 1 1 d . . .
H32A H -0.1959 -0.0508 0.2582 0.044 Uiso 1 1 calc R . .
H32B H -0.1806 -0.1361 0.2174 0.044 Uiso 1 1 calc R . .
H32C H -0.1617 -0.0516 0.1761 0.044 Uiso 1 1 calc R . .
O4 O 0.1331(4) 0.2272(3) 0.3333(3) 0.0242(12) Uani 1 1 d D . .
H4 H 0.0919 0.2580 0.3533 0.036 Uiso 1 1 calc RD . .
O5 O 0.2186(4) 0.0834(3) 0.3806(3) 0.0279(11) Uani 1 1 d . . .
H5 H 0.2417 0.1314 0.3836 0.042 Uiso 1 1 calc R . .
O6 O 0.1385(4) -0.0650(3) 0.3356(3) 0.0256(12) Uani 1 1 d . . .
H6 H 0.1814 -0.0554 0.3700 0.038 Uiso 1 1 calc R . .
O11 O 0.2043(4) 0.4150(3) 0.0613(2) 0.0230(11) Uani 1 1 d . . .
H11 H 0.2214 0.3896 0.0242 0.035 Uiso 1 1 calc R . .
O12 O 0.0967(4) 0.4906(3) 0.1606(3) 0.0328(13) Uani 1 1 d . . .
H12 H 0.1286 0.5108 0.1266 0.049 Uiso 1 1 calc R . .
O13 O -0.0279(4) 0.4077(3) 0.2479(3) 0.0288(13) Uani 1 1 d . . .
H13 H -0.0456 0.4539 0.2315 0.043 Uiso 1 1 calc R . .
O18 O 0.3421(3) -0.0717(3) 0.1578(3) 0.0244(11) Uani 1 1 d . . .
H18 H 0.4047 -0.0687 0.1690 0.037 Uiso 1 1 calc R . .
O19 O 0.4269(3) 0.0770(3) 0.2075(2) 0.0282(11) Uani 1 1 d . . .
H19 H 0.4068 0.0614 0.2477 0.042 Uiso 1 1 calc R . .
O20 O 0.3535(4) 0.2216(3) 0.1537(3) 0.0230(11) Uani 1 1 d . . .
H20 H 0.4014 0.2109 0.1844 0.034 Uiso 1 1 calc R . .
O25 O -0.0334(4) -0.2536(3) 0.2474(3) 0.0226(12) Uani 1 1 d . . .
H25 H -0.0763 -0.2852 0.2267 0.034 Uiso 1 1 calc R . .
O26 O 0.0706(4) -0.3386(3) 0.1425(3) 0.0270(12) Uani 1 1 d . . .
H26 H 0.0137 -0.3560 0.1541 0.041 Uiso 1 1 calc R . .
O27 O 0.1808(4) -0.2622(3) 0.0497(3) 0.0259(12) Uani 1 1 d . . .
H27 H 0.2236 -0.2341 0.0285 0.039 Uiso 1 1 calc R . .
Br1 Br -0.15216(6) -0.42223(5) 0.19811(4) 0.0328(2) Uani 1 1 d . . .
K2 K 0.25490(13) 0.32236(10) 0.25025(10) 0.0236(3) Uani 1 1 d . . .
O50 O 0.3023(5) 0.3836(4) -0.0567(3) 0.0519(17) Uani 1 1 d . . .
H50 H 0.2690 0.3888 -0.0968 0.078 Uiso 1 1 calc R . .
C50 C 0.3868(7) 0.4390(6) -0.0539(5) 0.057(3) Uani 1 1 d . . .
H50A H 0.3620 0.4951 -0.0610 0.085 Uiso 1 1 calc R . .
H50B H 0.4323 0.4251 -0.0924 0.085 Uiso 1 1 calc R . .
H50C H 0.4239 0.4346 -0.0063 0.085 Uiso 1 1 calc R . .
O51 O 0.3374(5) -0.2232(4) -0.0388(3) 0.0499(17) Uani 1 1 d . . .
H51 H 0.3510 -0.1830 -0.0650 0.075 Uiso 1 1 calc R . .
C51 C 0.3767(8) -0.2967(6) -0.0698(6) 0.064(3) Uani 1 1 d . . .
H51A H 0.4489 -0.2893 -0.0781 0.096 Uiso 1 1 calc R . .
H51B H 0.3392 -0.3084 -0.1162 0.096 Uiso 1 1 calc R . .
H51C H 0.3687 -0.3425 -0.0361 0.096 Uiso 1 1 calc R . .
O52 O 0.0639(5) -0.4301(4) 0.0163(4) 0.0631(18) Uani 1 1 d D . .
H52 H 0.0374 -0.4769 0.0153 0.095 Uiso 0.50 1 calc PR A 1
H52D H 0.0325 -0.3856 0.0197 0.095 Uiso 0.50 1 calc PRD A 2
C52 C 0.1314(6) -0.4241(6) -0.0381(4) 0.040(2) Uani 1 1 d . . .
H52A H 0.1136 -0.3767 -0.0690 0.060 Uiso 1 1 calc R . .
H52B H 0.1280 -0.4740 -0.0678 0.060 Uiso 1 1 calc R . .
H52C H 0.2005 -0.4173 -0.0163 0.060 Uiso 1 1 calc R . .
O53 O 0.3520(6) -0.0947(4) -0.1241(3) 0.070(2) Uani 1 1 d . . .
H53 H 0.3566 -0.0931 -0.1694 0.105 Uiso 1 1 calc R . .
C53 C 0.3985(9) -0.0255(7) -0.0925(6) 0.067(3) Uani 1 1 d . . .
H53A H 0.3623 -0.0091 -0.0497 0.100 Uiso 1 1 calc R . .
H53B H 0.3965 0.0194 -0.1280 0.100 Uiso 1 1 calc R . .
H53C H 0.4694 -0.0382 -0.0776 0.100 Uiso 1 1 calc R . .
O54 O 0.0247(5) 0.3170(5) 0.4232(4) 0.070(2) Uani 1 1 d D . .
H54 H 0.0642 0.3068 0.4596 0.105 Uiso 1 1 calc RD . .
C54 C -0.0734(8) 0.3074(8) 0.4414(7) 0.087(4) Uani 1 1 d . . .
H54A H -0.0841 0.3377 0.4863 0.131 Uiso 1 1 calc RD . .
H54B H -0.0872 0.2491 0.4490 0.131 Uiso 1 1 calc R . .
H54C H -0.1194 0.3284 0.4020 0.131 Uiso 1 1 calc R . .

loop_
_atom_site_aniso_label
_atom_site_aniso_U_11
_atom_site_aniso_U_22
_atom_site_aniso_U_33
_atom_site_aniso_U_23
_atom_site_aniso_U_13
_atom_site_aniso_U_12
C1 0.018(4) 0.023(4) 0.016(4) -0.003(3) 0.009(3) -0.006(3)
C2 0.015(3) 0.015(3) 0.024(3) -0.002(4) 0.001(3) 0.000(3)
C3 0.022(4) 0.016(4) 0.017(4) -0.003(3) 0.005(3) 0.001(3)
C4 0.021(4) 0.016(4) 0.018(4) -0.008(3) 0.001(3) -0.006(3)
C5 0.017(4) 0.030(4) 0.018(3) -0.002(4) -0.003(3) 0.000(4)
C6 0.024(4) 0.012(4) 0.022(4) -0.003(3) 0.006(3) 0.000(3)
C7 0.017(4) 0.017(4) 0.033(4) -0.001(3) 0.002(3) -0.003(3)
C8 0.021(4) 0.023(4) 0.021(4) 0.002(3) -0.005(3) 0.000(3)
C9 0.015(4) 0.018(4) 0.020(4) -0.003(3) -0.002(3) 0.002(3)
C10 0.015(4) 0.018(4) 0.023(4) 0.003(3) 0.000(3) 0.003(3)
C11 0.018(4) 0.015(4) 0.019(4) 0.001(3) 0.002(3) -0.001(3)
C12 0.012(3) 0.016(4) 0.026(4) 0.003(3) -0.002(3) 0.003(3)
C13 0.019(4) 0.020(4) 0.017(4) -0.005(3) -0.002(3) 0.005(3)
C14 0.020(4) 0.015(4) 0.026(4) 0.001(3) 0.003(3) -0.001(3)
C15 0.023(4) 0.016(4) 0.018(4) 0.001(3) 0.007(3) 0.005(3)
C16 0.016(3) 0.020(4) 0.018(3) -0.005(4) -0.003(3) -0.001(3)
C17 0.020(4) 0.017(4) 0.016(4) -0.002(3) 0.004(3) 0.000(3)
C18 0.023(4) 0.014(4) 0.025(4) 0.008(3) 0.010(3) -0.002(3)
C19 0.023(3) 0.010(2) 0.022(3) -0.002(2) -0.003(2) 0.000(2)
C20 0.021(4) 0.016(4) 0.020(4) -0.002(3) 0.006(3) -0.005(3)
C21 0.022(4) 0.017(3) 0.019(3) 0.000(4) 0.006(3) -0.006(4)
C22 0.021(4) 0.013(4) 0.017(4) -0.002(3) -0.005(3) 0.003(3)
C23 0.027(4) 0.007(3) 0.022(4) -0.001(3) -0.001(3) 0.002(3)
C24 0.014(4) 0.013(4) 0.015(3) -0.002(3) -0.002(3) 0.003(3)
C25 0.013(4) 0.018(4) 0.023(4) -0.002(3) -0.002(3) -0.005(3)
C26 0.023(3) 0.010(2) 0.022(3) -0.002(2) -0.003(2) 0.000(2)
C27 0.021(4) 0.023(4) 0.018(4) -0.006(3) -0.001(3) -0.007(3)
C28 0.026(4) 0.010(3) 0.018(3) -0.005(3) 0.003(3) -0.001(3)
C29 0.010(4) 0.038(5) 0.035(4) -0.004(4) 0.002(3) 0.006(3)
C30 0.033(5) 0.020(4) 0.024(4) -0.002(4) -0.001(3) -0.002(4)
C31 0.040(4) 0.019(4) 0.022(4) -0.002(4) 0.001(3) -0.007(4)
C32 0.024(4) 0.024(4) 0.041(4) -0.009(4) 0.003(3) -0.003(4)
O4 0.023(3) 0.018(3) 0.031(3) -0.002(2) 0.001(2) -0.003(2)
O5 0.032(3) 0.019(3) 0.031(3) 0.001(3) -0.013(2) -0.003(2)
O6 0.030(3) 0.018(3) 0.028(3) -0.001(2) -0.006(2) 0.009(2)
O11 0.028(3) 0.019(3) 0.022(3) 0.003(2) 0.009(2) -0.002(2)
O12 0.053(4) 0.012(3) 0.034(3) 0.003(2) 0.015(3) 0.000(2)
O13 0.041(3) 0.016(3) 0.031(3) 0.001(2) 0.014(2) 0.006(2)
O18 0.022(3) 0.019(3) 0.031(3) 0.007(3) -0.004(2) 0.004(2)
O19 0.033(3) 0.022(3) 0.028(3) 0.008(3) -0.009(2) -0.004(3)
O20 0.025(3) 0.020(3) 0.023(3) -0.002(2) -0.004(2) -0.002(2)
O25 0.027(3) 0.017(3) 0.024(3) -0.004(2) 0.004(2) -0.008(2)
O26 0.031(3) 0.016(3) 0.035(3) -0.001(2) 0.013(2) -0.002(2)
O27 0.037(3) 0.016(3) 0.026(3) -0.004(2) 0.012(2) 0.000(2)
Br1 0.0323(4) 0.0316(4) 0.0338(4) -0.0042(4) -0.0035(3) 0.0025(4)
K2 0.0232(8) 0.0229(8) 0.0245(8) -0.0006(7) -0.0005(6) 0.0004(7)
O50 0.074(5) 0.051(4) 0.030(3) 0.004(3) -0.001(3) -0.012(4)
C50 0.045(6) 0.071(8) 0.057(6) -0.009(6) 0.022(5) -0.014(5)
O51 0.071(5) 0.037(4) 0.044(4) 0.006(3) 0.024(3) 0.010(3)
C51 0.070(8) 0.048(7) 0.076(8) -0.009(6) 0.023(6) 0.010(6)
O52 0.078(5) 0.041(4) 0.072(5) -0.001(4) 0.014(4) -0.003(4)
C52 0.041(5) 0.046(5) 0.033(4) 0.000(5) -0.007(4) -0.004(5)
O53 0.123(6) 0.057(5) 0.032(3) -0.009(3) 0.018(4) -0.036(4)
C53 0.080(8) 0.070(8) 0.053(7) -0.004(6) 0.026(6) -0.006(6)
O54 0.060(5) 0.100(6) 0.052(4) -0.025(4) 0.013(4) -0.007(4)
C54 0.044(7) 0.116(11) 0.105(10) -0.018(9) 0.035(7) -0.005(7)

loop_
_geom_bond_atom_site_label_1
_geom_bond_atom_site_label_2
_geom_bond_distance
_geom_bond_site_symmetry_2
_geom_bond_publ_flag
C1 C6 1.395(9) . ?
C1 C2 1.409(10) . ?
C1 C28 1.531(9) . ?
C2 C3 1.373(9) . ?
C3 C4 1.383(9) . ?
C3 C7 1.540(9) . ?
C4 C5 1.394(10) . ?
C4 O4 1.399(8) . ?
C5 O5 1.375(7) . ?
C5 C6 1.388(10) . ?
C6 O6 1.391(8) . ?
C7 C8 1.517(10) . ?
C7 C29 1.527(9) . ?
C8 C9 1.388(10) . ?
C8 C13 1.418(10) . ?
C8 K2 3.323(7) . ?
C9 C10 1.383(9) . ?
C9 K2 3.285(7) . ?
C10 C11 1.401(9) . ?
C10 C14 1.520(10) . ?
C10 K2 3.225(7) . ?
C11 O11 1.374(8) . ?
C11 C12 1.379(9) . ?
C11 K2 3.132(7) . ?
C12 O12 1.383(8) . ?
C12 C13 1.389(10) . ?
C12 K2 3.101(6) . ?
C13 O13 1.375(8) . ?
C13 K2 3.227(7) . ?
C14 C15 1.531(9) . ?
C14 C30 1.549(9) . ?
C15 C16 1.375(9) . ?
C15 C20 1.394(10) . ?
C16 C17 1.395(9) . ?
C17 C18 1.405(10) . ?
C17 C21 1.514(9) . ?
C18 C19 1.364(9) . ?
C18 O18 1.399(8) . ?
C19 O19 1.386(7) . ?
C19 C20 1.393(10) . ?
C20 O20 1.384(8) . ?
C21 C22 1.533(9) . ?
C21 C31 1.541(9) . ?
C22 C23 1.387(9) . ?
C22 C27 1.411(10) . ?
C22 K2 3.214(7) 2_545 ?
C23 C24 1.386(9) . ?
C23 K2 3.198(7) 2_545 ?
C24 C25 1.401(9) . ?
C24 C28 1.513(9) . ?
C24 K2 3.190(7) 2_545 ?
C25 O25 1.374(8) . ?
C25 C26 1.382(10) . ?
C25 K2 3.152(7) 2_545 ?
C26 O26 1.375(8) . ?
C26 C27 1.400(10) . ?
C26 K2 3.165(7) 2_545 ?
C27 O27 1.367(8) . ?
C27 K2 3.187(7) 2_545 ?
C28 C32 1.531(9) . ?
K2 O18 2.780(5) 2 ?
K2 O6 2.845(5) 2 ?
K2 C25 3.152(7) 2 ?
K2 C26 3.165(7) 2 ?
K2 C27 3.187(7) 2 ?
K2 C24 3.190(7) 2 ?
K2 C23 3.198(7) 2 ?
K2 C22 3.214(7) 2 ?
O50 C50 1.432(10) . ?
O51 C51 1.437(10) . ?
O52 C52 1.379(9) . ?
O53 C53 1.395(11) . ?
O54 C54 1.363(11) . ?
